data_7242827
loop_
_publ_author_name
'Yin, Jia-Jia'
'Lu, Tian-Qi'
'Chen, Cheng'
'Shi, Hai-Yan'
'Zhuang, Gui-Lin'
'Zheng, Jun'
'Fang, Xiaolong'
'Zheng, Xiu-Ying'

_publ_section_title
;
 A new family of decanuclear Ln7Cr3 clusters exhibiting a magnetocaloric
 effect
;
_journal_issue 28
_journal_name_full 'RSC Advances'
_journal_page_first 17346
_journal_page_last 17351
_journal_paper_doi 10.1039/D1RA02734D
_journal_volume 11
_journal_year 2021
_chemical_formula_moiety 'C22 H44.31 Cr2 Gd5 O40.83, 2(Cl O3.96)'
_chemical_formula_sum 'C22 H138 Cl7 Cr2 Gd5 O102'
_chemical_formula_weight 3173.72
_space_group_crystal_system orthorhombic
_space_group_IT_number 60
_space_group_name_Hall '-P 2n 2ab'
_space_group_name_H-M_alt 'P b c n'
_atom_sites_solution_hydrogens mixed
_audit_block_doi 10.5517/ccdc.csd.cc23y8fs
_audit_creation_date 2019-12-05
_audit_creation_method
;
Olex2 1.2
(compiled 2018.05.29 svn.r3508 for OlexSys, GUI svn.r5506)
;
_audit_update_record
;
2019-12-06 deposited with the CCDC.	2021-05-05 downloaded from the CCDC.
;
_cell_angle_alpha 90
_cell_angle_beta 90
_cell_angle_gamma 90
_cell_formula_units_Z 4
_cell_length_a 19.483(0)
_cell_length_b 23.488(0)
_cell_length_c 18.895(0)
_cell_measurement_reflns_used 23172
_cell_measurement_temperature 150
_cell_measurement_theta_max 70.07
_cell_measurement_theta_min 2.95
_cell_volume 8646.668
_computing_cell_refinement
;
X-Area Recipe 1.33.0.0 (STOE, 2015)
;
_computing_data_collection
;
X-Area Pilatus3_SV 1.31.153.0 (STOE, 2018)
;
_computing_data_reduction
;
X-Area Integrate 1.74.2.0 (STOE, 2018)
X-Area LANA 1.75.3.0 (STOE, 2018)
;
_computing_molecular_graphics 'Olex2 (Dolomanov et al., 2009)'
_computing_publication_material 'Olex2 (Dolomanov et al., 2009)'
_computing_structure_refinement 'XL (Sheldrick, 2008)'
_computing_structure_solution 'SHELXT 2018/2 (Sheldrick, 2018)'
_diffrn_ambient_temperature 150
_diffrn_detector_area_resol_mean 5.81
_diffrn_detector_type 'DECTRIS PILATUS 300K'
_diffrn_measured_fraction_theta_full 0.994
_diffrn_measured_fraction_theta_max 0.984
_diffrn_measurement_details
;
 698 frames, detector distance = 40 mm
;
_diffrn_measurement_device 'Eulerian 4-circle diffractometer'
_diffrn_measurement_device_type 'STOE STADIVARI'
_diffrn_measurement_method 'rotation method, \w scans'
_diffrn_radiation_type CuK\a
_diffrn_radiation_wavelength 1.54186
_diffrn_reflns_av_R_equivalents 0.0979
_diffrn_reflns_av_unetI/netI 0.0875
_diffrn_reflns_Laue_measured_fraction_full 0.994
_diffrn_reflns_Laue_measured_fraction_max 0.984
_diffrn_reflns_limit_h_max 23
_diffrn_reflns_limit_h_min -17
_diffrn_reflns_limit_k_max 28
_diffrn_reflns_limit_k_min -27
_diffrn_reflns_limit_l_max 11
_diffrn_reflns_limit_l_min -22
_diffrn_reflns_number 32300
_diffrn_reflns_point_group_measured_fraction_full 0.994
_diffrn_reflns_point_group_measured_fraction_max 0.984
_diffrn_reflns_theta_full 67.686
_diffrn_reflns_theta_max 69.820
_diffrn_reflns_theta_min 3.763
_diffrn_source 'GeniX 3D HF Cu'
_exptl_absorpt_coefficient_mu 29.807
_exptl_absorpt_correction_T_max 0.2330
_exptl_absorpt_correction_T_min 0.0107
_exptl_absorpt_correction_type multi-scan
_exptl_absorpt_process_details
;
STOE X-Red32, absorption correction by Gaussian integration, analogous to
P. Coppens, "The Evaluation of Absorption and Extinction in Single-Crystal
Structure Analysis", published in: F. R. Ahmed (Editor), "Crystallographic
Computing", Munksgaard, Copenhagen (1970), 255 - 270.
Afterwards scaling of reflection intensities was performed within STOE LANA.
J. Koziskova, F. Hahn, J. Richter, J. Kozisek, "Comparison of different
absorption corrections on the model structure of tetrakis(\m~2~-acetato)-
diaqua-di-copper(II)", Acta Chimica Slovaca, vol. 9, no. 2, 2016, pp. 136 - 140.
;
_exptl_crystal_colour purple
_exptl_crystal_density_diffrn 2.438
_exptl_crystal_density_method 'not measured'
_exptl_crystal_description block
_exptl_crystal_F_000 6292
_exptl_crystal_size_max 0.7
_exptl_crystal_size_mid 0.6
_exptl_crystal_size_min 0.3
_platon_squeeze_details
;
;
_refine_diff_density_max 1.717
_refine_diff_density_min -1.366
_refine_diff_density_rms 0.225
_refine_ls_extinction_method none
_refine_ls_goodness_of_fit_ref 1.040
_refine_ls_hydrogen_treatment mixed
_refine_ls_matrix_type full
_refine_ls_number_parameters 374
_refine_ls_number_reflns 8036
_refine_ls_number_restraints 24
_refine_ls_restrained_S_all 1.039
_refine_ls_R_factor_all 0.1088
_refine_ls_R_factor_gt 0.0709
_refine_ls_shift/su_max 0.001
_refine_ls_shift/su_mean 0.000
_refine_ls_structure_factor_coef Fsqd
_refine_ls_weighting_details 'w=1/[\s^2^(Fo^2^)+(0.1108P)^2^+44.7856P] where P=(Fo^2^+2Fc^2^)/3'
_refine_ls_weighting_scheme calc
_refine_ls_wR_factor_gt 0.1754
_refine_ls_wR_factor_ref 0.1984
_reflns_Friedel_coverage 0.000
_reflns_number_gt 5463
_reflns_number_total 8036
_reflns_threshold_expression 'I > 2\s(I)'
_cod_data_source_file d1ra02734d2.cif
_cod_data_source_block Gd5Cr2
_cod_original_cell_volume 8647.1
_cod_database_code 7242827
_shelx_shelxl_version_number 2014/7
_shelx_space_group_comment
;
The symmetry employed for this shelxl refinement is uniquely defined
by the following loop, which should always be used as a source of
symmetry information in preference to the above space-group names.
They are only intended as comments.
;
_olex2_refinement_description
;
1. Fixed Uiso
 At 1.2 times of:
  All C(H,H) groups, H10 of O10, H12 of O12, H13 of O13, H11 of O11
 At 1.5 times of:
  All C(H,H,H) groups, H9 of O9, All O(H,H) groups
2. Uiso/Uaniso restraints and constraints
Uanis(O2) \\sim Ueq, Uanis(O8W) \\sim Ueq, Uanis(C4) \\sim Ueq, Uanis(O16)
\\sim Ueq: with sigma of 0.001 and sigma for terminal atoms of 0.002
3.a Rotating group:
 O8W(H8WA,H8WB)
3.b Ternary CH refined with riding coordinates:
 O11(H11), O12(H12), O13(H13)
3.c Secondary CH2 refined with riding coordinates:
 C8(H8A,H8B), C9(H9A,H9B)
3.d Aromatic/amide H refined with riding coordinates:
 O10(H10)
3.e Idealised Me refined as rotating group:
 C2(H2A,H2B,H2C), C4(H4A,H4B,H4C), C6(H6A,H6B,H6C), C14(H14A,H14B,H14C)
;
_platon_gd5cr2_details
;
Because of disorder, 7 ClO4- and 33 water molecules were omited. 
This valueis calculated based upon elemental analysis data,
and TGA data.
;
_platon_squeeze_void_probe_radius 1.20
_olex2_submission_special_instructions 'No special instructions were received'

loop_
_space_group_symop_operation_xyz
'x, y, z'
'-x+1/2, -y+1/2, z+1/2'
'-x, y, -z+1/2'
'x+1/2, -y+1/2, -z'
'-x, -y, -z'
'x-1/2, y-1/2, -z-1/2'
'x, -y, z-1/2'
'-x-1/2, y-1/2, z'

loop_
_atom_site_label
_atom_site_type_symbol
_atom_site_fract_x
_atom_site_fract_y
_atom_site_fract_z
_atom_site_U_iso_or_equiv
_atom_site_adp_type
_atom_site_occupancy
_atom_site_site_symmetry_order
_atom_site_calc_flag
_atom_site_refinement_flags_posn
_atom_site_refinement_flags_adp
_atom_site_refinement_flags_occupancy
_atom_site_disorder_assembly
_atom_site_disorder_group
Gd1 Gd 0.5000 0.08184(4) 0.2500 0.0186(2) Uani 1 2 d S T P . .
Gd2 Gd 0.44501(3) 0.22975(3) 0.33920(3) 0.01838(18) Uani 1 1 d . . . . .
Gd3 Gd 0.34191(4) 0.32861(3) 0.51973(4) 0.0280(2) Uani 1 1 d . . . . .
Cr1 Cr 0.38641(9) 0.18261(7) 0.17727(9) 0.0180(4) Uani 1 1 d . . . . .
O1 O 0.3998(4) 0.0448(4) 0.1951(4) 0.0278(19) Uani 1 1 d . . . . .
O1W O 0.5610(5) 0.0523(4) 0.1434(4) 0.032(2) Uani 1 1 d . . . . .
O2 O 0.3359(4) 0.1138(4) 0.1462(4) 0.0270(19) Uani 1 1 d . U . . .
O2W O 0.5000 -0.0208(5) 0.2500 0.035(3) Uani 1 2 d S T P . .
O3 O 0.3278(4) 0.2558(4) 0.3073(4) 0.028(2) Uani 1 1 d . . . . .
O3W O 0.4492(5) 0.3316(4) 0.3378(5) 0.034(2) Uani 1 1 d . . . . .
O4 O 0.2967(4) 0.2173(4) 0.2047(4) 0.0261(19) Uani 1 1 d . . . . .
O4W O 0.2971(5) 0.3373(4) 0.4042(5) 0.039(2) Uani 1 1 d . . . . .
O5 O 0.3725(4) 0.2174(3) 0.0810(4) 0.0205(17) Uani 1 1 d . . . . .
O5W O 0.4611(7) 0.3403(6) 0.5060(8) 0.070(4) Uani 1 1 d . . . . .
O6 O 0.4793(4) 0.2500(4) 0.0613(4) 0.0269(19) Uani 1 1 d . . . . .
O6W O 0.3257(7) 0.3576(6) 0.6411(6) 0.071(4) Uani 1 1 d . . . . .
O7 O 0.3955(4) 0.1596(4) 0.4203(4) 0.0269(19) Uani 1 1 d . . . . .
O7W O 0.3558(7) 0.4291(5) 0.5052(7) 0.063(3) Uani 1 1 d . . . . .
O8 O 0.3756(4) 0.2481(4) 0.4511(4) 0.0247(18) Uani 1 1 d . . . . .
O8W O 0.2304(4) 0.3693(4) 0.5261(4) 0.022(3) Uani 0.91(3) 1 d . U . . .
H8WA H 0.2246 0.4009 0.4960 0.033 Uiso 0.7(3) 1 d GR . . . .
H8WB H 0.2193 0.3861 0.5699 0.033 Uiso 0.4(3) 1 d GR . . . .
O9 O 0.2619(5) 0.2541(4) 0.5424(5) 0.037(2) Uani 1 1 d . . . . .
H9 H 0.214(10) 0.256(7) 0.560(9) 0.056 Uiso 1 1 d R . . . .
O10 O 0.3946(7) 0.2566(4) 0.5953(5) 0.055(3) Uani 1 1 d . . . . .
H10 H 0.4189 0.2718 0.6332 0.066 Uiso 1 1 calc R . . . .
O11 O 0.4414(4) 0.2472(3) 0.2112(4) 0.0217(17) Uani 1 1 d . . . . .
H11 H 0.4221 0.2844 0.1985 0.026 Uiso 1 1 calc R . . . .
O12 O 0.4043(4) 0.1506(3) 0.2709(4) 0.0213(17) Uani 1 1 d . . . . .
H12 H 0.3637 0.1325 0.2917 0.026 Uiso 1 1 calc R . . . .
O13 O 0.4754(4) 0.1498(3) 0.1538(4) 0.0205(17) Uani 1 1 d . . . . .
H13 H 0.4756 0.1317 0.1071 0.025 Uiso 1 1 calc R . . . .
C1 C 0.3472(7) 0.0619(5) 0.1640(6) 0.027(3) Uani 1 1 d . . . . .
C2 C 0.2927(8) 0.0202(6) 0.1476(8) 0.042(4) Uani 1 1 d . . . . .
H2A H 0.3125 -0.0122 0.1242 0.062 Uiso 1 1 calc GR . . . .
H2B H 0.2592 0.0375 0.1172 0.062 Uiso 1 1 calc GR . . . .
H2C H 0.2710 0.0081 0.1907 0.062 Uiso 1 1 calc GR . . . .
C3 C 0.2856(7) 0.2466(6) 0.2596(6) 0.030(3) Uani 1 1 d . . . . .
C4 C 0.2144(9) 0.2717(7) 0.2661(9) 0.050(4) Uani 1 1 d . U . . .
H4A H 0.1933 0.2583 0.3089 0.076 Uiso 1 1 calc GR . . . .
H4B H 0.1872 0.2603 0.2262 0.076 Uiso 1 1 calc GR . . . .
H4C H 0.2175 0.3125 0.2675 0.076 Uiso 1 1 calc GR . . . .
C5 C 0.4182(7) 0.2409(5) 0.0410(6) 0.026(3) Uani 1 1 d . . . . .
C6 C 0.3947(7) 0.2606(7) -0.0284(7) 0.042(4) Uani 1 1 d . . . . .
H6A H 0.3755 0.2981 -0.0239 0.062 Uiso 1 1 calc GR . . . .
H6B H 0.3603 0.2350 -0.0462 0.062 Uiso 1 1 calc GR . . . .
H6C H 0.4328 0.2616 -0.0606 0.062 Uiso 1 1 calc GR . . . .
C7 C 0.3728(6) 0.1950(5) 0.4642(6) 0.021(2) Uani 1 1 d . . . . .
C8 C 0.2708(8) 0.1939(6) 0.5478(8) 0.039(3) Uani 1 1 d . . . . .
H8A H 0.2411 0.1754 0.5136 0.047 Uiso 1 1 calc R . . . .
H8B H 0.2566 0.1817 0.5946 0.047 Uiso 1 1 calc R . . . .
C9 C 0.3958(9) 0.1971(6) 0.5930(7) 0.040(4) Uani 1 1 d . . . . .
H9A H 0.3829 0.1820 0.6389 0.048 Uiso 1 1 calc R . . . .
H9B H 0.4419 0.1841 0.5822 0.048 Uiso 1 1 calc R . . . .
C0AA C 0.3446(7) 0.1746(6) 0.5350(7) 0.033(3) Uani 1 1 d . . . . .
C14 C 0.3473(9) 0.1087(6) 0.5397(8) 0.046(4) Uani 1 1 d . . . . .
H14A H 0.3151 0.0927 0.5068 0.069 Uiso 1 1 calc GR . . . .
H14B H 0.3357 0.0969 0.5868 0.069 Uiso 1 1 calc GR . . . .
H14C H 0.3927 0.0958 0.5283 0.069 Uiso 1 1 calc GR . . . .
Cl1 Cl 0.43107(18) 0.08119(16) -0.03727(18) 0.0410(8) Uani 1 1 d . . . . .
O14 O 0.3956(7) 0.0350(5) 0.0001(7) 0.068(4) Uani 1 1 d . . . . .
O15 O 0.4716(6) 0.1128(6) 0.0105(6) 0.063(4) Uani 1 1 d . . . . .
O16 O 0.3808(7) 0.1181(6) -0.0683(7) 0.062(5) Uani 0.96(4) 1 d . U . . .
O17 O 0.4737(7) 0.0587(5) -0.0920(6) 0.064(3) Uani 1 1 d . . . . .

loop_
_atom_site_aniso_label
_atom_site_aniso_U_11
_atom_site_aniso_U_22
_atom_site_aniso_U_33
_atom_site_aniso_U_23
_atom_site_aniso_U_13
_atom_site_aniso_U_12
Gd1 0.0145(5) 0.0181(4) 0.0231(4) 0.000 -0.0021(4) 0.000
Gd2 0.0136(3) 0.0204(3) 0.0212(3) -0.0004(2) -0.0001(3) 0.0012(3)
Gd3 0.0226(4) 0.0291(4) 0.0323(4) -0.0035(3) 0.0024(3) 0.0061(3)
Cr1 0.0125(9) 0.0197(9) 0.0219(8) 0.0015(7) -0.0010(7) -0.0011(7)
O1 0.024(5) 0.024(4) 0.036(5) 0.004(4) -0.010(4) -0.008(4)
O1W 0.029(5) 0.035(5) 0.031(4) -0.011(4) 0.004(4) 0.010(4)
O2 0.027(2) 0.027(2) 0.027(2) 0.0004(10) -0.0007(10) 0.0003(10)
O2W 0.037(8) 0.016(6) 0.053(8) 0.000 -0.010(6) 0.000
O3 0.017(5) 0.038(5) 0.029(4) -0.002(4) 0.000(4) 0.014(4)
O3W 0.032(5) 0.024(4) 0.046(5) 0.010(4) 0.000(4) -0.004(4)
O4 0.019(5) 0.030(5) 0.030(4) 0.003(3) 0.002(4) -0.001(4)
O4W 0.048(6) 0.031(5) 0.038(5) -0.003(4) 0.004(5) 0.021(5)
O5 0.016(4) 0.028(4) 0.017(4) 0.005(3) 0.000(3) -0.002(4)
O5W 0.045(8) 0.060(8) 0.106(10) -0.018(7) 0.005(7) -0.001(6)
O6 0.018(5) 0.035(5) 0.027(4) 0.005(4) -0.002(4) -0.005(4)
O6W 0.091(10) 0.081(9) 0.041(6) -0.030(6) -0.010(6) 0.046(8)
O7 0.023(5) 0.027(4) 0.030(4) 0.009(4) 0.003(4) -0.004(4)
O7W 0.062(8) 0.044(7) 0.082(8) 0.005(6) -0.004(7) -0.021(6)
O8 0.020(5) 0.027(4) 0.027(4) -0.002(3) 0.002(4) 0.002(4)
O8W 0.021(4) 0.022(4) 0.023(4) 0.0016(18) 0.0003(18) 0.0024(18)
O9 0.029(6) 0.035(5) 0.048(5) 0.000(4) 0.018(5) 0.001(5)
O10 0.087(9) 0.033(5) 0.044(6) -0.002(5) -0.032(6) 0.016(6)
O11 0.014(4) 0.018(4) 0.033(4) 0.001(3) 0.001(3) 0.002(3)
O12 0.019(4) 0.020(4) 0.025(4) 0.004(3) -0.001(3) -0.001(3)
O13 0.012(4) 0.023(4) 0.027(4) -0.002(3) -0.007(3) 0.006(3)
C1 0.028(8) 0.025(6) 0.029(6) -0.001(5) 0.000(6) -0.003(6)
C2 0.043(9) 0.025(7) 0.056(9) 0.004(6) -0.022(7) -0.009(7)
C3 0.037(8) 0.031(7) 0.022(6) -0.004(5) -0.009(6) -0.001(6)
C4 0.049(4) 0.052(4) 0.050(4) -0.001(2) -0.001(2) 0.001(2)
C5 0.028(8) 0.021(6) 0.029(6) -0.008(5) 0.007(5) 0.007(5)
C6 0.018(7) 0.068(11) 0.039(7) 0.021(7) 0.001(6) 0.004(7)
C7 0.021(7) 0.026(6) 0.016(5) 0.001(4) 0.003(5) -0.005(5)
C8 0.035(9) 0.046(8) 0.038(7) -0.012(6) 0.011(6) -0.005(7)
C9 0.050(10) 0.042(8) 0.028(7) -0.006(6) -0.005(6) 0.021(7)
C0AA 0.034(8) 0.039(8) 0.027(6) 0.001(5) 0.007(6) 0.002(7)
C14 0.063(11) 0.039(8) 0.036(8) 0.012(6) 0.008(7) 0.006(8)
Cl1 0.0320(19) 0.0442(19) 0.0469(18) -0.0140(15) -0.0007(14) -0.0003(16)
O14 0.060(8) 0.051(7) 0.092(9) 0.005(7) 0.015(7) -0.009(7)
O15 0.062(8) 0.081(9) 0.047(6) -0.035(6) -0.008(6) -0.014(7)
O16 0.060(5) 0.062(5) 0.063(5) 0.002(2) 0.001(2) 0.002(2)
O17 0.064(8) 0.061(7) 0.068(7) -0.035(6) 0.024(6) 0.005(7)

loop_
_atom_type_symbol
_atom_type_description
_atom_type_scat_dispersion_real
_atom_type_scat_dispersion_imag
_atom_type_scat_source
C C 0.0181 0.0091 'International Tables Vol C Tables 4.2.6.8 and 6.1.1.4'
H H 0.0000 0.0000 'International Tables Vol C Tables 4.2.6.8 and 6.1.1.4'
Cl Cl 0.3639 0.7018 'International Tables Vol C Tables 4.2.6.8 and 6.1.1.4'
Cr Cr -0.1635 2.4439 'International Tables Vol C Tables 4.2.6.8 and 6.1.1.4'
Gd Gd -8.8380 11.9157 'International Tables Vol C Tables 4.2.6.8 and 6.1.1.4'
O O 0.0492 0.0322 'International Tables Vol C Tables 4.2.6.8 and 6.1.1.4'

loop_
_citation_id
_citation_doi
_citation_year
1 10.1021/acs.inorgchem.9b03308 2020

loop_
_exptl_crystal_face_index_h
_exptl_crystal_face_index_k
_exptl_crystal_face_index_l
_exptl_crystal_face_perp_dist
-1 1 15 0.0239
1 -10 -30 0.0479
26 7 -30 0.0488
-13 5 30 0.0346
4 -3 10 0.0539
-12 11 -30 0.0567
11 10 30 0.0698
0 -1 -30 0.0338
21 2 30 0.0710
-30 -4 27 0.0562
19 -7 -30 0.0426

loop_
_geom_angle_atom_site_label_1
_geom_angle_atom_site_label_2
_geom_angle_atom_site_label_3
_geom_angle
_geom_angle_site_symmetry_1
_geom_angle_site_symmetry_3
_geom_angle_publ_flag
Cr1 Gd1 Gd2 54.06(3) . . ?
Cr1 Gd1 Gd2 54.61(3) 3_655 . ?
Cr1 Gd1 Cr1 95.49(6) 3_655 . ?
O1 Gd1 Gd2 110.7(2) 3_655 . ?
O1 Gd1 Gd2 106.3(2) . . ?
O1 Gd1 Cr1 158.9(2) . 3_655 ?
O1 Gd1 Cr1 63.8(2) . . ?
O1 Gd1 Cr1 159.0(2) 3_655 . ?
O1 Gd1 Cr1 63.8(2) 3_655 3_655 ?
O1 Gd1 O1 137.1(4) 3_655 . ?
O1 Gd1 O1W 86.3(3) 3_655 3_655 ?
O1 Gd1 O1W 86.3(3) . . ?
O1 Gd1 O1W 81.7(3) 3_655 . ?
O1 Gd1 O1W 81.7(3) . 3_655 ?
O1 Gd1 O2W 68.5(2) . . ?
O1 Gd1 O2W 68.5(2) 3_655 . ?
O1 Gd1 O12 72.1(3) 3_655 3_655 ?
O1 Gd1 O12 141.3(3) . 3_655 ?
O1 Gd1 O12 72.1(3) . . ?
O1 Gd1 O12 141.3(3) 3_655 . ?
O1 Gd1 O13 135.9(3) . 3_655 ?
O1 Gd1 O13 75.8(3) . . ?
O1 Gd1 O13 75.8(3) 3_655 3_655 ?
O1 Gd1 O13 135.9(3) 3_655 . ?
O1W Gd1 Gd2 76.6(2) 3_655 . ?
O1W Gd1 Gd2 136.4(2) . . ?
O1W Gd1 Cr1 100.1(2) 3_655 3_655 ?
O1W Gd1 Cr1 100.1(2) . . ?
O1W Gd1 Cr1 101.9(2) 3_655 . ?
O1W Gd1 Cr1 101.9(2) . 3_655 ?
O1W Gd1 O1W 147.0(4) 3_655 . ?
O1W Gd1 O12 132.7(3) . . ?
O1W Gd1 O12 132.7(3) 3_655 3_655 ?
O1W Gd1 O12 71.9(3) . 3_655 ?
O1W Gd1 O12 71.9(3) 3_655 . ?
O1W Gd1 O13 70.7(3) 3_655 3_655 ?
O1W Gd1 O13 134.2(3) 3_655 . ?
O1W Gd1 O13 70.7(3) . . ?
O1W Gd1 O13 134.2(3) . 3_655 ?
O2W Gd1 Gd2 150.107(11) . . ?
O2W Gd1 Cr1 132.26(3) . 3_655 ?
O2W Gd1 Cr1 132.26(3) . . ?
O2W Gd1 O1W 73.5(2) . 3_655 ?
O2W Gd1 O1W 73.5(2) . . ?
O2W Gd1 O12 130.27(18) . . ?
O2W Gd1 O12 130.26(18) . 3_655 ?
O2W Gd1 O13 130.34(18) . . ?
O2W Gd1 O13 130.34(18) . 3_655 ?
O12 Gd1 Gd2 72.88(18) 3_655 . ?
O12 Gd1 Gd2 34.27(18) . . ?
O12 Gd1 Cr1 88.46(19) . 3_655 ?
O12 Gd1 Cr1 32.61(17) 3_655 3_655 ?
O12 Gd1 Cr1 32.61(17) . . ?
O12 Gd1 Cr1 88.46(19) 3_655 . ?
O12 Gd1 O12 99.5(4) . 3_655 ?
O13 Gd1 Gd2 72.35(18) . . ?
O13 Gd1 Gd2 35.00(18) 3_655 . ?
O13 Gd1 Cr1 88.55(18) 3_655 . ?
O13 Gd1 Cr1 88.55(18) . 3_655 ?
O13 Gd1 Cr1 32.30(18) . . ?
O13 Gd1 Cr1 32.30(18) 3_655 3_655 ?
O13 Gd1 O12 67.1(3) 3_655 . ?
O13 Gd1 O12 67.1(3) . 3_655 ?
O13 Gd1 O12 63.4(2) . . ?
O13 Gd1 O12 63.4(2) 3_655 3_655 ?
O13 Gd1 O13 99.3(4) 3_655 . ?
Cr1 Gd2 Cr1 97.52(5) . 3_655 ?
O3 Gd2 Cr1 160.25(19) . 3_655 ?
O3 Gd2 Cr1 63.4(2) . . ?
O3 Gd2 O7 87.4(3) . . ?
O3 Gd2 O8 70.5(3) . . ?
O3 Gd2 O11 135.2(3) . 3_655 ?
O3 Gd2 O11 71.8(3) . . ?
O3 Gd2 C7 79.4(3) . . ?
O3W Gd2 Cr1 106.6(2) . 3_655 ?
O3W Gd2 Cr1 108.8(2) . . ?
O3W Gd2 O3 77.2(3) . . ?
O3W Gd2 O6 78.0(3) . 3_655 ?
O3W Gd2 O7 133.9(3) . . ?
O3W Gd2 O8 81.8(3) . . ?
O3W Gd2 O11 79.8(3) . . ?
O3W Gd2 O11 78.3(3) . 3_655 ?
O3W Gd2 O12 141.3(3) . . ?
O3W Gd2 O13 138.4(3) . 3_655 ?
O3W Gd2 C7 108.1(3) . . ?
O6 Gd2 Cr1 161.4(2) 3_655 . ?
O6 Gd2 Cr1 63.9(2) 3_655 3_655 ?
O6 Gd2 O3 135.1(3) 3_655 . ?
O6 Gd2 O7 83.5(3) 3_655 . ?
O6 Gd2 O8 69.4(3) 3_655 . ?
O6 Gd2 O11 138.2(3) 3_655 . ?
O6 Gd2 O11 73.7(3) 3_655 3_655 ?
O6 Gd2 O13 73.9(3) 3_655 3_655 ?
O6 Gd2 C7 73.6(3) 3_655 . ?
O7 Gd2 Cr1 102.3(2) . 3_655 ?
O7 Gd2 Cr1 102.0(2) . . ?
O7 Gd2 O8 52.1(3) . . ?
O7 Gd2 O11 135.9(3) . . ?
O7 Gd2 C7 25.8(3) . . ?
O8 Gd2 Cr1 127.97(19) . . ?
O8 Gd2 Cr1 128.99(19) . 3_655 ?
O8 Gd2 C7 26.4(3) . . ?
O11 Gd2 Cr1 89.56(19) . 3_655 ?
O11 Gd2 Cr1 33.25(19) 3_655 3_655 ?
O11 Gd2 Cr1 33.86(19) . . ?
O11 Gd2 Cr1 90.46(19) 3_655 . ?
O11 Gd2 O7 135.5(3) 3_655 . ?
O11 Gd2 O8 140.8(3) . . ?
O11 Gd2 O8 140.9(3) 3_655 . ?
O11 Gd2 O11 67.3(3) 3_655 . ?
O11 Gd2 C7 147.7(3) . . ?
O11 Gd2 C7 144.4(3) 3_655 . ?
O12 Gd2 Cr1 91.0(2) . 3_655 ?
O12 Gd2 Cr1 33.29(18) . . ?
O12 Gd2 O3 75.7(3) . . ?
O12 Gd2 O6 140.1(3) . 3_655 ?
O12 Gd2 O7 71.6(3) . . ?
O12 Gd2 O8 113.7(3) . . ?
O12 Gd2 O11 65.8(3) . . ?
O12 Gd2 O11 102.7(3) . 3_655 ?
O12 Gd2 O13 69.1(3) . 3_655 ?
O12 Gd2 C7 93.5(3) . . ?
O13 Gd2 Cr1 32.83(18) 3_655 3_655 ?
O13 Gd2 Cr1 90.67(18) 3_655 . ?
O13 Gd2 O3 143.3(3) 3_655 . ?
O13 Gd2 O7 72.4(3) 3_655 . ?
O13 Gd2 O8 115.0(3) 3_655 . ?
O13 Gd2 O11 64.8(3) 3_655 3_655 ?
O13 Gd2 O11 101.6(3) 3_655 . ?
O13 Gd2 C7 92.7(3) 3_655 . ?
C7 Gd2 Cr1 118.5(2) . . ?
C7 Gd2 Cr1 116.5(3) . 3_655 ?
O4W Gd3 O6W 143.7(4) . . ?
O4W Gd3 O7W 81.4(4) . . ?
O4W Gd3 O8 70.6(3) . . ?
O4W Gd3 O8W 71.0(3) . . ?
O4W Gd3 O9 89.3(4) . . ?
O4W Gd3 O10 139.2(3) . . ?
O5W Gd3 O4W 104.7(5) . . ?
O5W Gd3 O6W 101.6(5) . . ?
O5W Gd3 O7W 76.1(5) . . ?
O5W Gd3 O8 76.1(4) . . ?
O5W Gd3 O8W 149.4(4) . . ?
O5W Gd3 O9 138.7(4) . . ?
O5W Gd3 O10 74.3(5) . . ?
O6W Gd3 O10 72.2(4) . . ?
O7W Gd3 O6W 81.1(5) . . ?
O7W Gd3 O10 134.7(4) . . ?
O8 Gd3 O6W 140.9(4) . . ?
O8 Gd3 O7W 133.5(4) . . ?
O8 Gd3 O10 69.7(3) . . ?
O8W Gd3 O6W 73.7(4) . . ?
O8W Gd3 O7W 73.3(4) . . ?
O8W Gd3 O8 126.7(3) . . ?
O8W Gd3 O9 71.8(3) . . ?
O8W Gd3 O10 129.3(4) . . ?
O9 Gd3 O6W 87.2(4) . . ?
O9 Gd3 O7W 145.0(4) . . ?
O9 Gd3 O8 72.3(3) . . ?
O9 Gd3 O10 70.2(4) . . ?
Gd2 Cr1 Gd1 69.85(4) 3_655 . ?
Gd2 Cr1 Gd1 70.20(4) . . ?
Gd2 Cr1 Gd2 70.41(4) . 3_655 ?
O2 Cr1 Gd1 83.1(3) . . ?
O2 Cr1 Gd2 134.6(3) . 3_655 ?
O2 Cr1 Gd2 133.6(2) . . ?
O2 Cr1 O4 88.5(4) . . ?
O2 Cr1 O5 89.8(3) . . ?
O4 Cr1 Gd1 136.3(2) . . ?
O4 Cr1 Gd2 136.0(3) . 3_655 ?
O4 Cr1 Gd2 85.9(2) . . ?
O4 Cr1 O5 87.2(3) . . ?
O5 Cr1 Gd1 135.3(2) . . ?
O5 Cr1 Gd2 85.3(2) . 3_655 ?
O5 Cr1 Gd2 135.7(2) . . ?
O11 Cr1 Gd1 92.8(2) . . ?
O11 Cr1 Gd2 43.0(2) . 3_655 ?
O11 Cr1 Gd2 44.1(2) . . ?
O11 Cr1 O2 175.9(4) . . ?
O11 Cr1 O4 94.4(3) . . ?
O11 Cr1 O5 93.2(3) . . ?
O12 Cr1 Gd1 43.5(2) . . ?
O12 Cr1 Gd2 42.4(2) . . ?
O12 Cr1 Gd2 92.0(2) . 3_655 ?
O12 Cr1 O2 92.4(3) . . ?
O12 Cr1 O4 94.5(3) . . ?
O12 Cr1 O5 177.2(4) . . ?
O12 Cr1 O11 84.5(3) . . ?
O13 Cr1 Gd1 42.6(2) . . ?
O13 Cr1 Gd2 92.0(2) . . ?
O13 Cr1 Gd2 42.7(2) . 3_655 ?
O13 Cr1 O2 93.0(3) . . ?
O13 Cr1 O4 177.9(3) . . ?
O13 Cr1 O5 94.3(3) . . ?
O13 Cr1 O11 83.9(3) . . ?
O13 Cr1 O12 84.0(3) . . ?
C1 O1 Gd1 139.8(8) . . ?
C1 O2 Cr1 127.7(8) . . ?
C3 O3 Gd2 139.2(8) . . ?
C3 O4 Cr1 125.8(9) . . ?
C5 O5 Cr1 127.5(8) . . ?
C5 O6 Gd2 140.2(8) . 3_655 ?
C7 O7 Gd2 96.1(7) . . ?
Gd3 O8 Gd2 137.0(4) . . ?
C7 O8 Gd2 91.0(7) . . ?
C7 O8 Gd3 131.3(7) . . ?
Gd3 O8W H8WA 113.3 . . ?
Gd3 O8W H8WB 115.1 . . ?
H8WA O8W H8WB 99.9 . . ?
Gd3 O9 H9 131(10) . . ?
C8 O9 Gd3 131.3(9) . . ?
C8 O9 H9 97(10) . . ?
Gd3 O10 H10 113.5 . . ?
C9 O10 Gd3 132.9(8) . . ?
C9 O10 H10 113.5 . . ?
Gd2 O11 Gd2 109.3(3) 3_655 . ?
Gd2 O11 H11 113.6 . . ?
Gd2 O11 H11 113.6 3_655 . ?
Cr1 O11 Gd2 103.7(3) . 3_655 ?
Cr1 O11 Gd2 102.0(3) . . ?
Cr1 O11 H11 113.6 . . ?
Gd1 O12 H12 112.7 . . ?
Gd2 O12 Gd1 109.8(3) . . ?
Gd2 O12 H12 112.7 . . ?
Cr1 O12 Gd1 103.8(3) . . ?
Cr1 O12 Gd2 104.3(3) . . ?
Cr1 O12 H12 112.7 . . ?
Gd1 O13 H13 112.4 . . ?
Gd2 O13 Gd1 109.5(3) 3_655 . ?
Gd2 O13 H13 112.4 3_655 . ?
Cr1 O13 Gd1 105.1(3) . . ?
Cr1 O13 Gd2 104.4(3) . 3_655 ?
Cr1 O13 H13 112.4 . . ?
O1 C1 O2 124.7(12) . . ?
O1 C1 C2 118.5(11) . . ?
O2 C1 C2 116.8(12) . . ?
C1 C2 H2A 109.5 . . ?
C1 C2 H2B 109.5 . . ?
C1 C2 H2C 109.5 . . ?
H2A C2 H2B 109.5 . . ?
H2A C2 H2C 109.5 . . ?
H2B C2 H2C 109.5 . . ?
O3 C3 O4 125.4(13) . . ?
O3 C3 C4 118.7(12) . . ?
O4 C3 C4 115.9(12) . . ?
C3 C4 H4A 109.5 . . ?
C3 C4 H4B 109.5 . . ?
C3 C4 H4C 109.5 . . ?
H4A C4 H4B 109.5 . . ?
H4A C4 H4C 109.5 . . ?
H4B C4 H4C 109.5 . . ?
O5 C5 C6 116.4(12) . . ?
O6 C5 O5 122.8(11) . . ?
O6 C5 C6 120.7(12) . . ?
C5 C6 H6A 109.5 . . ?
C5 C6 H6B 109.5 . . ?
C5 C6 H6C 109.5 . . ?
H6A C6 H6B 109.5 . . ?
H6A C6 H6C 109.5 . . ?
H6B C6 H6C 109.5 . . ?
O7 C7 Gd2 58.1(6) . . ?
O7 C7 O8 120.4(10) . . ?
O7 C7 C0AA 120.0(11) . . ?
O8 C7 Gd2 62.6(6) . . ?
O8 C7 C0AA 119.5(10) . . ?
C0AA C7 Gd2 171.8(9) . . ?
O9 C8 H8A 108.9 . . ?
O9 C8 H8B 108.9 . . ?
O9 C8 C0AA 113.4(12) . . ?
H8A C8 H8B 107.7 . . ?
C0AA C8 H8A 108.9 . . ?
C0AA C8 H8B 108.9 . . ?
O10 C9 H9A 109.6 . . ?
O10 C9 H9B 109.6 . . ?
O10 C9 C0AA 110.3(11) . . ?
H9A C9 H9B 108.1 . . ?
C0AA C9 H9A 109.6 . . ?
C0AA C9 H9B 109.6 . . ?
C7 C0AA C8 112.7(11) . . ?
C7 C0AA C9 106.1(11) . . ?
C7 C0AA C14 110.5(11) . . ?
C8 C0AA C9 112.8(11) . . ?
C8 C0AA C14 108.6(13) . . ?
C14 C0AA C9 105.9(12) . . ?
C0AA C14 H14A 109.5 . . ?
C0AA C14 H14B 109.5 . . ?
C0AA C14 H14C 109.5 . . ?
H14A C14 H14B 109.5 . . ?
H14A C14 H14C 109.5 . . ?
H14B C14 H14C 109.5 . . ?
O15 Cl1 O14 110.2(8) . . ?
O15 Cl1 O16 109.1(8) . . ?
O15 Cl1 O17 109.4(7) . . ?
O16 Cl1 O14 108.8(8) . . ?
O17 Cl1 O14 110.4(8) . . ?
O17 Cl1 O16 109.0(8) . . ?

loop_
_geom_bond_atom_site_label_1
_geom_bond_atom_site_label_2
_geom_bond_distance
_geom_bond_site_symmetry_2
_geom_bond_publ_flag
Gd1 Gd2 4.0074(10) . ?
Gd1 Cr1 3.5197(19) 3_655 ?
Gd1 Cr1 3.5198(19) . ?
Gd1 O1 2.376(8) . ?
Gd1 O1 2.376(8) 3_655 ?
Gd1 O1W 2.440(8) 3_655 ?
Gd1 O1W 2.440(8) . ?
Gd1 O2W 2.412(12) . ?
Gd1 O12 2.498(8) . ?
Gd1 O12 2.498(8) 3_655 ?
Gd1 O13 2.467(8) 3_655 ?
Gd1 O13 2.467(8) . ?
Gd2 Cr1 3.4801(19) 3_655 ?
Gd2 Cr1 3.4485(18) . ?
Gd2 O3 2.440(8) . ?
Gd2 O3W 2.395(9) . ?
Gd2 O6 2.436(8) 3_655 ?
Gd2 O7 2.449(8) . ?
Gd2 O8 2.546(8) . ?
Gd2 O11 2.454(8) . ?
Gd2 O11 2.445(8) 3_655 ?
Gd2 O12 2.399(8) . ?
Gd2 O13 2.439(8) 3_655 ?
Gd2 C7 2.868(11) . ?
Gd3 O4W 2.359(9) . ?
Gd3 O5W 2.353(13) . ?
Gd3 O6W 2.413(10) . ?
Gd3 O7W 2.391(12) . ?
Gd3 O8 2.385(8) . ?
Gd3 O8W 2.376(9) . ?
Gd3 O9 2.382(10) . ?
Gd3 O10 2.439(10) . ?
Cr1 Gd2 3.4802(19) 3_655 ?
Cr1 O2 1.981(9) . ?
Cr1 O4 1.997(9) . ?
Cr1 O5 2.012(7) . ?
Cr1 O11 1.964(8) . ?
Cr1 O12 1.953(8) . ?
Cr1 O13 1.948(8) . ?
O1 C1 1.246(15) . ?
O2 C1 1.285(15) . ?
O3 C3 1.240(15) . ?
O4 C3 1.263(14) . ?
O5 C5 1.292(15) . ?
O6 Gd2 2.436(8) 3_655 ?
O6 C5 1.270(16) . ?
O7 C7 1.254(14) . ?
O8 C7 1.274(14) . ?
O8W H8WA 0.9429 . ?
O8W H8WB 0.9422 . ?
O9 H9 1.00(19) . ?
O9 C8 1.428(18) . ?
O10 H10 0.9300 . ?
O10 C9 1.399(18) . ?
O11 Gd2 2.445(8) 3_655 ?
O11 H11 0.9800 . ?
O12 H12 0.9800 . ?
O13 Gd2 2.439(8) 3_655 ?
O13 H13 0.9800 . ?
C1 C2 1.477(18) . ?
C2 H2A 0.9600 . ?
C2 H2B 0.9600 . ?
C2 H2C 0.9600 . ?
C3 C4 1.51(2) . ?
C4 H4A 0.9600 . ?
C4 H4B 0.9600 . ?
C4 H4C 0.9600 . ?
C5 C6 1.464(18) . ?
C6 H6A 0.9600 . ?
C6 H6B 0.9600 . ?
C6 H6C 0.9600 . ?
C7 C0AA 1.524(16) . ?
C8 H8A 0.9700 . ?
C8 H8B 0.9700 . ?
C8 C0AA 1.53(2) . ?
C9 H9A 0.9700 . ?
C9 H9B 0.9700 . ?
C9 C0AA 1.57(2) . ?
C0AA C14 1.55(2) . ?
C14 H14A 0.9600 . ?
C14 H14B 0.9600 . ?
C14 H14C 0.9600 . ?
Cl1 O14 1.466(13) . ?
Cl1 O15 1.410(11) . ?
Cl1 O16 1.433(13) . ?
Cl1 O17 1.428(11) . ?

loop_
_geom_torsion_atom_site_label_1
_geom_torsion_atom_site_label_2
_geom_torsion_atom_site_label_3
_geom_torsion_atom_site_label_4
_geom_torsion
_geom_torsion_site_symmetry_1
_geom_torsion_site_symmetry_2
_geom_torsion_site_symmetry_3
_geom_torsion_site_symmetry_4
_geom_torsion_publ_flag
Gd1 O1 C1 O2 7(2) . . . . ?
Gd1 O1 C1 C2 -171.1(10) . . . . ?
Gd2 O3 C3 O4 -3(2) . . . . ?
Gd2 O3 C3 C4 176.7(10) . . . . ?
Gd2 O6 C5 O5 7.2(19) 3_655 . . . ?
Gd2 O6 C5 C6 -177.4(10) 3_655 . . . ?
Gd2 O7 C7 O8 6.7(12) . . . . ?
Gd2 O7 C7 C0AA -170.7(10) . . . . ?
Gd2 O8 C7 O7 -6.4(12) . . . . ?
Gd2 O8 C7 C0AA 171.0(10) . . . . ?
Gd3 O8 C7 Gd2 -171.8(10) . . . . ?
Gd3 O8 C7 O7 -178.2(8) . . . . ?
Gd3 O8 C7 C0AA -0.8(17) . . . . ?
Gd3 O9 C8 C0AA -1.5(17) . . . . ?
Gd3 O10 C9 C0AA -9(2) . . . . ?
Cr1 O2 C1 O1 -12.8(18) . . . . ?
Cr1 O2 C1 C2 165.7(9) . . . . ?
Cr1 O4 C3 O3 -4.3(19) . . . . ?
Cr1 O4 C3 C4 175.9(9) . . . . ?
Cr1 O5 C5 O6 -7.1(16) . . . . ?
Cr1 O5 C5 C6 177.3(9) . . . . ?
O7 C7 C0AA C8 -123.4(13) . . . . ?
O7 C7 C0AA C9 112.7(13) . . . . ?
O7 C7 C0AA C14 -1.6(18) . . . . ?
O8 C7 C0AA C8 59.2(16) . . . . ?
O8 C7 C0AA C9 -64.7(15) . . . . ?
O8 C7 C0AA C14 -179.0(12) . . . . ?
O9 C8 C0AA C7 -55.3(15) . . . . ?
O9 C8 C0AA C9 64.8(15) . . . . ?
O9 C8 C0AA C14 -178.1(11) . . . . ?
O10 C9 C0AA C7 65.3(15) . . . . ?
O10 C9 C0AA C8 -58.6(16) . . . . ?
O10 C9 C0AA C14 -177.2(13) . . . . ?

loop_
_platon_squeeze_void_nr
_platon_squeeze_void_average_x
_platon_squeeze_void_average_y
_platon_squeeze_void_average_z
_platon_squeeze_void_volume
_platon_squeeze_void_count_electrons
_platon_squeeze_void_content
1 0.003 -0.004 -0.005 3764 1199 ' '
